data_7107065
loop_
_publ_author_name
'Saurabh S. Chitnis'
'Brendan Peters'
'Eamonn Conrad'
'Neil Burford'
'Robert McDonald'
'Michael J. Ferguson'

_publ_section_title
;
 Structural diversity for phosphine complexes of stibenium and
 stibinidenium cations
;
_journal_coden_Cambridge 0182
_journal_name_full Chem.Commun.
_journal_page_first 12331
_journal_paper_doi 10.1039/c1cc15693d
_journal_volume 47
_journal_year 2011
_chemical_formula_moiety 'C26 H24 Cl2 P2 Sb, C H2 Cl2, Al Cl4'
_chemical_formula_sum 'C27 H26 Al Cl8 P2 Sb'
_chemical_formula_weight 844.75
_chemical_name_systematic
;
?
;
_space_group_IT_number 2
_symmetry_cell_setting triclinic
_symmetry_space_group_name_Hall '-P 1'
_symmetry_space_group_name_H-M 'P -1'
_atom_sites_solution_hydrogens geom
_atom_sites_solution_primary direct
_atom_sites_solution_secondary difmap
_audit_creation_method SHELXL-97
_cell_angle_alpha 74.3015(3)
_cell_angle_beta 71.3838(3)
_cell_angle_gamma 87.5567(3)
_cell_formula_units_Z 2
_cell_length_a 10.5270(3)
_cell_length_b 12.8155(3)
_cell_length_c 14.0046(3)
_cell_measurement_reflns_used 9547
_cell_measurement_temperature 173(2)
_cell_measurement_theta_max 26.45
_cell_measurement_theta_min 2.50
_cell_volume 1721.72(7)
_computing_cell_refinement 'Bruker SAINT'
_computing_data_collection 'Bruker APEX2'
_computing_data_reduction 'Bruker SAINT'
_computing_molecular_graphics 'Bruker SHELXTL'
_computing_publication_material 'Bruker SHELXTL'
_computing_structure_refinement 'SHELXL-97 (Sheldrick, 2008)'
_computing_structure_solution 'DIRDIF-2008 (Beurskens et al., 2008)'
_diffrn_ambient_temperature 173(2)
_diffrn_measured_fraction_theta_full 0.998
_diffrn_measured_fraction_theta_max 0.998
_diffrn_measurement_device_type 'Bruker APEX-II CCD'
_diffrn_measurement_method '\w scans'
_diffrn_radiation_monochromator graphite
_diffrn_radiation_source 'fine-focus sealed tube'
_diffrn_radiation_type MoK\a
_diffrn_radiation_wavelength 0.71073
_diffrn_reflns_av_R_equivalents 0.0142
_diffrn_reflns_av_sigmaI/netI 0.0208
_diffrn_reflns_limit_h_max 13
_diffrn_reflns_limit_h_min -13
_diffrn_reflns_limit_k_max 16
_diffrn_reflns_limit_k_min -16
_diffrn_reflns_limit_l_max 18
_diffrn_reflns_limit_l_min -18
_diffrn_reflns_number 15558
_diffrn_reflns_theta_full 27.51
_diffrn_reflns_theta_max 27.51
_diffrn_reflns_theta_min 1.59
_exptl_absorpt_coefficient_mu 1.559
_exptl_absorpt_correction_T_max 0.7930
_exptl_absorpt_correction_T_min 0.7060
_exptl_absorpt_correction_type integration
_exptl_absorpt_process_details 'SADABS (Sheldrick, 2008)'
_exptl_crystal_colour colourless
_exptl_crystal_density_diffrn 1.629
_exptl_crystal_density_method 'not measured'
_exptl_crystal_description prism
_exptl_crystal_F_000 836
_exptl_crystal_size_max 0.24
_exptl_crystal_size_mid 0.22
_exptl_crystal_size_min 0.16
_refine_diff_density_max 1.346
_refine_diff_density_min -1.046
_refine_diff_density_rms 0.063
_refine_ls_extinction_method none
_refine_ls_goodness_of_fit_ref 1.021
_refine_ls_hydrogen_treatment constr
_refine_ls_matrix_type full
_refine_ls_number_parameters 352
_refine_ls_number_reflns 7895
_refine_ls_number_restraints 0
_refine_ls_restrained_S_all 1.021
_refine_ls_R_factor_all 0.0269
_refine_ls_R_factor_gt 0.0236
_refine_ls_shift/su_max 0.002
_refine_ls_shift/su_mean 0.000
_refine_ls_structure_factor_coef Fsqd
_refine_ls_weighting_details 'calc w=1/[\s^2^(Fo^2^)+(0.0252P)^2^+1.3868P] where P=(Fo^2^+2Fc^2^)/3'
_refine_ls_weighting_scheme calc
_refine_ls_wR_factor_gt 0.0564
_refine_ls_wR_factor_ref 0.0582
_reflns_number_gt 7215
_reflns_number_total 7895
_reflns_threshold_expression I>2\s(I)
_cod_data_source_file c1cc15693d.txt
_cod_data_source_block dal1166
_cod_database_code 7107065

loop_
_symmetry_equiv_pos_as_xyz
'x, y, z'
'-x, -y, -z'

loop_
_atom_site_label
_atom_site_type_symbol
_atom_site_fract_x
_atom_site_fract_y
_atom_site_fract_z
_atom_site_U_iso_or_equiv
_atom_site_adp_type
_atom_site_occupancy
_atom_site_symmetry_multiplicity
_atom_site_calc_flag
_atom_site_refinement_flags
Sb Sb 0.338661(12) 0.034308(10) 0.435504(10) 0.02087(4) Uani 1 1 d .
Cl1 Cl 0.59898(5) -0.00045(4) 0.35470(4) 0.02557(10) Uani 1 1 d .
Cl2 Cl 0.12063(5) 0.12007(5) 0.46646(4) 0.03479(12) Uani 1 1 d .
P1 P 0.44784(5) 0.22577(4) 0.40123(4) 0.01958(10) Uani 1 1 d .
P2 P 0.35165(5) 0.11447(4) 0.23964(4) 0.02198(10) Uani 1 1 d .
C1 C 0.50035(19) 0.27858(16) 0.25920(15) 0.0240(4) Uani 1 1 d .
H1A H 0.5206 0.3577 0.2404 0.029 Uiso 1 1 calc R
H1B H 0.5841 0.2445 0.2285 0.029 Uiso 1 1 calc R
C2 C 0.3951(2) 0.25841(16) 0.21064(15) 0.0249(4) Uani 1 1 d .
H2A H 0.4303 0.2895 0.1338 0.030 Uiso 1 1 calc R
H2B H 0.3131 0.2963 0.2377 0.030 Uiso 1 1 calc R
C11 C 0.59456(19) 0.23458(15) 0.44016(15) 0.0224(4) Uani 1 1 d .
C12 C 0.7238(2) 0.22642(16) 0.37370(17) 0.0268(4) Uani 1 1 d .
H12 H 0.7357 0.2140 0.3076 0.032 Uiso 1 1 calc R
C13 C 0.8347(2) 0.23656(18) 0.40460(19) 0.0340(5) Uani 1 1 d .
H13 H 0.9223 0.2310 0.3595 0.041 Uiso 1 1 calc R
C14 C 0.8179(2) 0.25463(19) 0.5007(2) 0.0365(5) Uani 1 1 d .
H14 H 0.8940 0.2616 0.5214 0.044 Uiso 1 1 calc R
C15 C 0.6905(2) 0.26267(19) 0.56685(19) 0.0345(5) Uani 1 1 d .
H15 H 0.6794 0.2748 0.6330 0.041 Uiso 1 1 calc R
C16 C 0.5785(2) 0.25301(17) 0.53700(17) 0.0278(4) Uani 1 1 d .
H16 H 0.4912 0.2589 0.5825 0.033 Uiso 1 1 calc R
C21 C 0.32378(19) 0.30947(16) 0.46094(15) 0.0228(4) Uani 1 1 d .
C22 C 0.2503(2) 0.27105(18) 0.56706(16) 0.0280(4) Uani 1 1 d .
H22 H 0.2664 0.2018 0.6064 0.034 Uiso 1 1 calc R
C23 C 0.1539(2) 0.3340(2) 0.61481(19) 0.0365(5) Uani 1 1 d .
H23 H 0.1045 0.3084 0.6872 0.044 Uiso 1 1 calc R
C24 C 0.1297(2) 0.4345(2) 0.5567(2) 0.0421(6) Uani 1 1 d .
H24 H 0.0637 0.4778 0.5896 0.051 Uiso 1 1 calc R
C25 C 0.2004(2) 0.4719(2) 0.4520(2) 0.0384(5) Uani 1 1 d .
H25 H 0.1822 0.5405 0.4128 0.046 Uiso 1 1 calc R
C26 C 0.2983(2) 0.41028(17) 0.40291(17) 0.0288(4) Uani 1 1 d .
H26 H 0.3473 0.4366 0.3306 0.035 Uiso 1 1 calc R
C31 C 0.1938(2) 0.10199(18) 0.21821(16) 0.0264(4) Uani 1 1 d .
C32 C 0.1181(2) 0.0045(2) 0.2630(2) 0.0403(5) Uani 1 1 d .
H32 H 0.1479 -0.0547 0.3069 0.048 Uiso 1 1 calc R
C33 C -0.0009(3) -0.0061(3) 0.2433(2) 0.0511(7) Uani 1 1 d .
H33 H -0.0517 -0.0732 0.2727 0.061 Uiso 1 1 calc R
C34 C -0.0461(2) 0.0798(3) 0.1815(2) 0.0473(7) Uani 1 1 d .
H34 H -0.1279 0.0720 0.1686 0.057 Uiso 1 1 calc R
C35 C 0.0271(2) 0.1771(2) 0.13842(19) 0.0421(6) Uani 1 1 d .
H35 H -0.0048 0.2363 0.0961 0.051 Uiso 1 1 calc R
C36 C 0.1478(2) 0.18938(19) 0.15629(17) 0.0316(5) Uani 1 1 d .
H36 H 0.1981 0.2567 0.1265 0.038 Uiso 1 1 calc R
C41 C 0.4783(2) 0.05075(17) 0.15624(15) 0.0266(4) Uani 1 1 d .
C42 C 0.4585(3) -0.0585(2) 0.1656(2) 0.0403(5) Uani 1 1 d .
H42 H 0.3753 -0.0956 0.2091 0.048 Uiso 1 1 calc R
C43 C 0.5600(3) -0.1134(2) 0.1116(2) 0.0517(7) Uani 1 1 d .
H43 H 0.5468 -0.1883 0.1184 0.062 Uiso 1 1 calc R
C44 C 0.6801(3) -0.0591(2) 0.0480(2) 0.0486(7) Uani 1 1 d .
H44 H 0.7502 -0.0971 0.0118 0.058 Uiso 1 1 calc R
C45 C 0.6997(3) 0.0497(2) 0.03635(19) 0.0442(6) Uani 1 1 d .
H45 H 0.7824 0.0866 -0.0086 0.053 Uiso 1 1 calc R
C46 C 0.5986(2) 0.1053(2) 0.09030(17) 0.0341(5) Uani 1 1 d .
H46 H 0.6117 0.1805 0.0821 0.041 Uiso 1 1 calc R
Cl3 Cl 0.11350(6) 0.45328(5) 0.21668(5) 0.04119(13) Uani 1 1 d .
Cl4 Cl 0.21037(7) 0.64235(5) -0.02645(5) 0.04374(14) Uani 1 1 d .
Cl5 Cl 0.18195(7) 0.72189(5) 0.20148(5) 0.04553(15) Uani 1 1 d .
Cl6 Cl 0.44317(6) 0.56788(6) 0.10663(5) 0.05110(17) Uani 1 1 d .
Al Al 0.23709(7) 0.59620(5) 0.12440(5) 0.02976(14) Uani 1 1 d .
Cl1S Cl 0.62023(9) 0.52944(7) 0.31385(7) 0.0702(2) Uani 1 1 d .
Cl2S Cl 0.81053(12) 0.66896(10) 0.12822(8) 0.0996(4) Uani 1 1 d .
C1S C 0.7619(4) 0.5335(3) 0.2102(4) 0.0823(12) Uani 1 1 d .
H1SA H 0.7460 0.4877 0.1682 0.099 Uiso 1 1 calc R
H1SB H 0.8361 0.5032 0.2367 0.099 Uiso 1 1 calc R

loop_
_atom_site_aniso_label
_atom_site_aniso_U_11
_atom_site_aniso_U_22
_atom_site_aniso_U_33
_atom_site_aniso_U_23
_atom_site_aniso_U_13
_atom_site_aniso_U_12
Sb 0.01982(7) 0.02098(7) 0.02266(7) -0.00478(5) -0.00894(5) 0.00114(5)
Cl1 0.0245(2) 0.0276(2) 0.0267(2) -0.00900(19) -0.01022(18) 0.00538(18)
Cl2 0.0184(2) 0.0476(3) 0.0437(3) -0.0220(3) -0.0097(2) 0.0050(2)
P1 0.0171(2) 0.0211(2) 0.0213(2) -0.00638(18) -0.00673(18) 0.00238(17)
P2 0.0217(2) 0.0247(2) 0.0220(2) -0.00686(19) -0.01025(19) 0.00333(19)
C1 0.0234(9) 0.0257(10) 0.0215(9) -0.0052(8) -0.0060(7) 0.0000(7)
C2 0.0283(10) 0.0234(10) 0.0242(9) -0.0059(8) -0.0106(8) 0.0027(8)
C11 0.0205(9) 0.0197(9) 0.0286(10) -0.0067(8) -0.0100(8) 0.0018(7)
C12 0.0218(9) 0.0264(10) 0.0320(11) -0.0078(8) -0.0088(8) 0.0019(8)
C13 0.0209(10) 0.0339(12) 0.0470(13) -0.0105(10) -0.0110(9) 0.0015(8)
C14 0.0291(11) 0.0370(12) 0.0538(14) -0.0156(11) -0.0246(10) 0.0022(9)
C15 0.0375(12) 0.0352(12) 0.0399(12) -0.0149(10) -0.0209(10) 0.0024(9)
C16 0.0258(10) 0.0285(10) 0.0333(11) -0.0115(9) -0.0127(8) 0.0027(8)
C21 0.0193(9) 0.0245(9) 0.0276(10) -0.0105(8) -0.0089(7) 0.0038(7)
C22 0.0241(10) 0.0318(11) 0.0295(10) -0.0110(9) -0.0087(8) 0.0038(8)
C23 0.0272(11) 0.0511(14) 0.0344(12) -0.0218(11) -0.0060(9) 0.0055(10)
C24 0.0332(12) 0.0531(15) 0.0554(15) -0.0362(13) -0.0194(11) 0.0205(11)
C25 0.0410(13) 0.0338(12) 0.0507(14) -0.0187(11) -0.0244(11) 0.0165(10)
C26 0.0309(11) 0.0264(10) 0.0330(11) -0.0100(9) -0.0144(9) 0.0057(8)
C31 0.0224(9) 0.0357(11) 0.0245(10) -0.0103(8) -0.0108(8) 0.0036(8)
C32 0.0352(12) 0.0449(14) 0.0420(13) -0.0041(11) -0.0196(11) -0.0048(10)
C33 0.0359(13) 0.0669(19) 0.0503(16) -0.0089(14) -0.0169(12) -0.0176(13)
C34 0.0244(11) 0.086(2) 0.0391(13) -0.0237(14) -0.0148(10) 0.0038(12)
C35 0.0317(12) 0.0662(17) 0.0374(13) -0.0196(12) -0.0207(10) 0.0188(12)
C36 0.0300(11) 0.0392(12) 0.0292(11) -0.0115(9) -0.0135(9) 0.0093(9)
C41 0.0287(10) 0.0338(11) 0.0238(10) -0.0123(8) -0.0140(8) 0.0077(8)
C42 0.0412(13) 0.0369(13) 0.0485(14) -0.0206(11) -0.0145(11) 0.0034(10)
C43 0.0628(18) 0.0438(15) 0.0630(18) -0.0343(14) -0.0249(15) 0.0150(13)
C44 0.0504(16) 0.0650(18) 0.0402(14) -0.0315(13) -0.0165(12) 0.0258(14)
C45 0.0366(13) 0.0650(18) 0.0292(12) -0.0171(12) -0.0055(10) 0.0116(12)
C46 0.0345(12) 0.0399(13) 0.0268(11) -0.0096(9) -0.0083(9) 0.0053(10)
Cl3 0.0409(3) 0.0323(3) 0.0445(3) -0.0045(2) -0.0105(3) -0.0002(2)
Cl4 0.0488(3) 0.0511(4) 0.0331(3) -0.0063(3) -0.0196(3) 0.0005(3)
Cl5 0.0483(3) 0.0420(3) 0.0452(3) -0.0203(3) -0.0059(3) -0.0009(3)
Cl6 0.0311(3) 0.0669(4) 0.0507(4) -0.0087(3) -0.0139(3) 0.0100(3)
Al 0.0287(3) 0.0324(3) 0.0273(3) -0.0068(3) -0.0091(3) 0.0034(3)
Cl1S 0.0684(5) 0.0717(5) 0.0726(5) -0.0159(4) -0.0250(4) -0.0236(4)
Cl2S 0.0922(7) 0.1140(9) 0.0669(6) 0.0174(6) -0.0225(5) -0.0187(6)
C1S 0.069(2) 0.081(3) 0.129(4) -0.063(3) -0.049(2) 0.027(2)

loop_
_atom_type_symbol
_atom_type_description
_atom_type_scat_dispersion_real
_atom_type_scat_dispersion_imag
_atom_type_scat_source
C C 0.0033 0.0016 'International Tables Vol C Tables 4.2.6.8 and 6.1.1.4'
H H 0.0000 0.0000 'International Tables Vol C Tables 4.2.6.8 and 6.1.1.4'
Al Al 0.0645 0.0514 'International Tables Vol C Tables 4.2.6.8 and 6.1.1.4'
P P 0.1023 0.0942 'International Tables Vol C Tables 4.2.6.8 and 6.1.1.4'
Cl Cl 0.1484 0.1585 'International Tables Vol C Tables 4.2.6.8 and 6.1.1.4'
Sb Sb -0.5866 1.5461 'International Tables Vol C Tables 4.2.6.8 and 6.1.1.4'

loop_
_geom_angle_atom_site_label_1
_geom_angle_atom_site_label_2
_geom_angle_atom_site_label_3
_geom_angle
_geom_angle_site_symmetry_3
Cl2 Sb P1 87.147(17) .
Cl2 Sb P2 82.286(18) .
P1 Sb P2 80.933(16) .
Cl2 Sb Cl1 162.004(19) .
P1 Sb Cl1 78.995(15) .
P2 Sb Cl1 84.222(15) .
Cl2 Sb Cl1 104.095(16) 2_656
P1 Sb Cl1 80.755(14) 2_656
P2 Sb Cl1 160.254(15) 2_656
Cl1 Sb Cl1 85.096(14) 2_656
C21 P1 C11 108.04(9) .
C21 P1 C1 110.00(9) .
C11 P1 C1 106.77(9) .
C21 P1 Sb 109.54(7) .
C11 P1 Sb 118.64(6) .
C1 P1 Sb 103.59(7) .
C41 P2 C31 109.41(9) .
C41 P2 C2 110.89(10) .
C31 P2 C2 108.24(10) .
C41 P2 Sb 110.70(7) .
C31 P2 Sb 112.92(7) .
C2 P2 Sb 104.59(7) .
C2 C1 P1 113.72(14) .
C1 C2 P2 112.40(14) .
C16 C11 C12 119.46(18) .
C16 C11 P1 119.27(15) .
C12 C11 P1 121.25(15) .
C13 C12 C11 119.9(2) .
C14 C13 C12 120.3(2) .
C13 C14 C15 120.1(2) .
C14 C15 C16 120.3(2) .
C15 C16 C11 119.9(2) .
C26 C21 C22 119.94(18) .
C26 C21 P1 121.18(16) .
C22 C21 P1 118.87(15) .
C23 C22 C21 119.9(2) .
C22 C23 C24 119.8(2) .
C25 C24 C23 120.4(2) .
C24 C25 C26 120.6(2) .
C25 C26 C21 119.3(2) .
C32 C31 C36 119.9(2) .
C32 C31 P2 119.89(17) .
C36 C31 P2 120.25(17) .
C33 C32 C31 119.8(2) .
C34 C33 C32 120.5(3) .
C35 C34 C33 120.1(2) .
C34 C35 C36 120.5(2) .
C31 C36 C35 119.3(2) .
C46 C41 C42 119.8(2) .
C46 C41 P2 121.63(17) .
C42 C41 P2 118.37(17) .
C43 C42 C41 120.0(2) .
C44 C43 C42 119.8(3) .
C45 C44 C43 120.7(2) .
C44 C45 C46 120.0(2) .
C41 C46 C45 119.8(2) .
Cl6 Al Cl5 107.60(4) .
Cl6 Al Cl3 111.04(4) .
Cl5 Al Cl3 109.24(4) .
Cl6 Al Cl4 109.38(4) .
Cl5 Al Cl4 111.19(4) .
Cl3 Al Cl4 108.39(4) .
Cl1S C1S Cl2S 112.08(19) .

loop_
_geom_bond_atom_site_label_1
_geom_bond_atom_site_label_2
_geom_bond_distance
_geom_bond_site_symmetry_2
Sb Cl2 2.4640(5) .
Sb P1 2.6121(5) .
Sb P2 2.6164(5) .
Sb Cl1 2.6791(5) .
Sb Cl1 3.1255(5) 2_656
P1 C21 1.7956(19) .
P1 C11 1.811(2) .
P1 C1 1.822(2) .
P2 C41 1.799(2) .
P2 C31 1.801(2) .
P2 C2 1.824(2) .
C1 C2 1.535(3) .
C11 C16 1.395(3) .
C11 C12 1.400(3) .
C12 C13 1.390(3) .
C13 C14 1.382(3) .
C14 C15 1.384(3) .
C15 C16 1.390(3) .
C21 C26 1.394(3) .
C21 C22 1.397(3) .
C22 C23 1.384(3) .
C23 C24 1.387(4) .
C24 C25 1.375(4) .
C25 C26 1.390(3) .
C31 C32 1.390(3) .
C31 C36 1.392(3) .
C32 C33 1.386(3) .
C33 C34 1.374(4) .
C34 C35 1.374(4) .
C35 C36 1.394(3) .
C41 C46 1.387(3) .
C41 C42 1.389(3) .
C42 C43 1.384(4) .
C43 C44 1.378(4) .
C44 C45 1.375(4) .
C45 C46 1.388(3) .
Cl3 Al 2.1368(9) .
Cl4 Al 2.1403(9) .
Cl5 Al 2.1350(9) .
Cl6 Al 2.1300(9) .
Cl1S C1S 1.708(4) .
Cl2S C1S 1.793(4) .

loop_
_geom_torsion_atom_site_label_1
_geom_torsion_atom_site_label_2
_geom_torsion_atom_site_label_3
_geom_torsion_atom_site_label_4
_geom_torsion
_geom_torsion_site_symmetry_1
Cl2 Sb P1 C21 21.29(7) .
P2 Sb P1 C21 103.93(7) .
Cl1 Sb P1 C21 -170.25(7) .
Cl1 Sb P1 C21 -83.49(7) 2_656
Cl2 Sb P1 C11 145.92(8) .
P2 Sb P1 C11 -131.45(8) .
Cl1 Sb P1 C11 -45.62(7) .
Cl1 Sb P1 C11 41.13(7) 2_656
Cl2 Sb P1 C1 -96.04(7) .
P2 Sb P1 C1 -13.40(7) .
Cl1 Sb P1 C1 72.43(7) .
Cl1 Sb P1 C1 159.18(7) 2_656
Cl2 Sb P2 C41 -163.21(8) .
P1 Sb P2 C41 108.47(8) .
Cl1 Sb P2 C41 28.73(8) .
Cl1 Sb P2 C41 86.30(9) 2_656
Cl2 Sb P2 C31 -40.15(8) .
P1 Sb P2 C31 -128.48(8) .
Cl1 Sb P2 C31 151.78(8) .
Cl1 Sb P2 C31 -150.64(8) 2_656
Cl2 Sb P2 C2 77.31(7) .
P1 Sb P2 C2 -11.01(7) .
Cl1 Sb P2 C2 -90.75(7) .
Cl1 Sb P2 C2 -33.18(9) 2_656
C21 P1 C1 C2 -73.45(16) .
C11 P1 C1 C2 169.56(14) .
Sb P1 C1 C2 43.55(15) .
P1 C1 C2 P2 -59.08(17) .
C41 P2 C2 C1 -78.71(16) .
C31 P2 C2 C1 161.28(14) .
Sb P2 C2 C1 40.64(15) .
C21 P1 C11 C16 29.85(19) .
C1 P1 C11 C16 148.13(16) .
Sb P1 C11 C16 -95.50(16) .
C21 P1 C11 C12 -148.26(16) .
C1 P1 C11 C12 -29.99(19) .
Sb P1 C11 C12 86.39(17) .
C16 C11 C12 C13 0.1(3) .
P1 C11 C12 C13 178.18(16) .
C11 C12 C13 C14 0.0(3) .
C12 C13 C14 C15 0.0(4) .
C13 C14 C15 C16 -0.2(4) .
C14 C15 C16 C11 0.3(3) .
C12 C11 C16 C15 -0.2(3) .
P1 C11 C16 C15 -178.40(17) .
C11 P1 C21 C26 104.23(17) .
C1 P1 C21 C26 -12.0(2) .
Sb P1 C21 C26 -125.20(16) .
C11 P1 C21 C22 -77.05(18) .
C1 P1 C21 C22 166.76(16) .
Sb P1 C21 C22 53.52(17) .
C26 C21 C22 C23 -1.2(3) .
P1 C21 C22 C23 -179.89(17) .
C21 C22 C23 C24 0.7(3) .
C22 C23 C24 C25 0.2(4) .
C23 C24 C25 C26 -0.8(4) .
C24 C25 C26 C21 0.4(3) .
C22 C21 C26 C25 0.6(3) .
P1 C21 C26 C25 179.30(17) .
C41 P2 C31 C32 78.2(2) .
C2 P2 C31 C32 -160.82(18) .
Sb P2 C31 C32 -45.5(2) .
C41 P2 C31 C36 -101.26(18) .
C2 P2 C31 C36 19.7(2) .
Sb P2 C31 C36 134.97(15) .
C36 C31 C32 C33 1.8(4) .
P2 C31 C32 C33 -177.7(2) .
C31 C32 C33 C34 -1.3(4) .
C32 C33 C34 C35 0.2(4) .
C33 C34 C35 C36 0.4(4) .
C32 C31 C36 C35 -1.2(3) .
P2 C31 C36 C35 178.29(17) .
C34 C35 C36 C31 0.1(3) .
C31 P2 C41 C46 127.07(18) .
C2 P2 C41 C46 7.8(2) .
Sb P2 C41 C46 -107.86(17) .
C31 P2 C41 C42 -58.5(2) .
C2 P2 C41 C42 -177.84(17) .
Sb P2 C41 C42 66.54(18) .
C46 C41 C42 C43 1.8(4) .
P2 C41 C42 C43 -172.7(2) .
C41 C42 C43 C44 -0.5(4) .
C42 C43 C44 C45 -1.0(4) .
C43 C44 C45 C46 1.0(4) .
C42 C41 C46 C45 -1.8(3) .
P2 C41 C46 C45 172.57(18) .
C44 C45 C46 C41 0.3(4) .
